data_2018865
loop_
_publ_author_name
'Schelbach, R.'
'Jones, P.G.'
'Schwarzmann, E.'

_publ_section_title
;
 Thallium(I) Tetrachloroaurate(III)
;
_journal_name_full 'Acta Crystallographica C (39,1983-)'
_journal_page_first 1674
_journal_page_last 1675
_journal_volume 43
_journal_year 1987
_chemical_formula_sum 'Au Cl4 Tl'
_chemical_name_systematic 'Tl Au Cl4'
_space_group_IT_number 15
_symmetry_space_group_name_Hall '-C 2yc'
_symmetry_space_group_name_H-M 'C 1 2/c 1'
_cell_angle_alpha 90
_cell_angle_beta 102.09
_cell_angle_gamma 90
_cell_formula_units_Z 4
_cell_length_a 12.298
_cell_length_b 5.825
_cell_length_c 9.681
_cell_volume 678.125
_citation_journal_id_ASTM ACSCEE
_cod_data_source_file gold_144.cif
_cod_data_source_block Au1Cl4Tl1
_cod_original_cell_volume 678.1245
_cod_original_formula_sum 'Au1 Cl4 Tl1'
_cod_database_code 2018865

loop_
_symmetry_equiv_pos_as_xyz
x,y,z
-x,y,-z+1/2
-x,-y,-z
x,-y,z-1/2
x+1/2,y+1/2,z
-x+1/2,y+1/2,-z+1/2
-x+1/2,-y+1/2,-z
x+1/2,-y+1/2,z-1/2

loop_
_atom_site_label
_atom_site_type_symbol
_atom_site_fract_x
_atom_site_fract_y
_atom_site_fract_z
_atom_site_occupancy
_atom_site_U_iso_or_equiv
Au1 Au+3 0.25 0.75 0.5 1 0.0
Tl1 Tl+1 0 0.226 0.25 1 0.0
Cl1 Cl-1 0.062 0.7336 0.43 1 0.0
Cl2 Cl-1 0.2694 0.4517 0.355 1 0.0
